data_4344066
loop_
_publ_author_name
'Brown, Tristan R.'
'Dolinar, Brian S.'
'Hillard, Elizabeth A.'
'Cl\'erac, Rodolphe'
'Berry, John F.'

_publ_section_title
;
 Electronic Structure of Ru2(II,II) Oxypyridinates: Synthetic, Structural,
 and Theoretical Insights into Axial Ligand Binding.
;
_journal_issue 17
_journal_name_full 'Inorganic chemistry'
_journal_page_first 8571
_journal_page_last 8589
_journal_paper_doi 10.1021/acs.inorgchem.5b01241
_journal_volume 54
_journal_year 2015
_chemical_formula_moiety 'C21.87 H14.8 Cl4.07 N4.93 O4 Ru2, C2 H3 N'
_chemical_formula_sum 'C23.87 H17.8 Cl4.07 N5.93 O4 Ru2'
_chemical_formula_weight 798.02
_chemical_name_common Ru2(chp)4(MeCN).93(Cl).7*MeCN
_space_group_crystal_system triclinic
_space_group_IT_number 2
_space_group_name_Hall '-P 1'
_space_group_name_H-M_alt 'P -1'
_symmetry_space_group_name_Hall '-P 1'
_symmetry_space_group_name_H-M 'P -1'
_atom_sites_solution_hydrogens mixed
_atom_sites_solution_primary iterative
_cell_angle_alpha 74.106(9)
_cell_angle_beta 86.577(16)
_cell_angle_gamma 78.911(9)
_cell_formula_units_Z 2
_cell_length_a 9.404(3)
_cell_length_b 9.486(3)
_cell_length_c 16.400(4)
_cell_measurement_reflns_used 9353
_cell_measurement_temperature 100(1)
_cell_measurement_theta_max 30.55
_cell_measurement_theta_min 2.27
_cell_volume 1380.7(7)
_computing_cell_refinement 'SAINT+ Ver. 8.30C (Bruker-AXS, 2013)'
_computing_data_collection 'APEX2 Ver. 2013.2-0 (Bruker-AXS, 2013)'
_computing_data_reduction 'SAINT+ Ver. 8.30C (Bruker-AXS, 2013)'
_computing_molecular_graphics 'SHELXTL (Sheldrick, 2008-2013)'
_computing_publication_material 'SHELXTL (Sheldrick, 2008-2013)'
_computing_structure_refinement 'SHELXTL (Sheldrick, 2008-2013)'
_computing_structure_solution 'SHELXTL (Sheldrick, 2008-2013)'
_diffrn_ambient_temperature 99.99
_diffrn_detector_area_resol_mean 7.9
_diffrn_detector_type 'CCD area detector'
_diffrn_measured_fraction_theta_full 1.000
_diffrn_measured_fraction_theta_max 0.995
_diffrn_measurement_device 'three-circle diffractometer'
_diffrn_measurement_device_type 'Bruker SMART APEX2 area detector'
_diffrn_measurement_method '0.5\ \w and 0.5\ \f scans'
_diffrn_radiation_collimation 'focusing mirrors'
_diffrn_radiation_monochromator 'mirror optics'
_diffrn_radiation_probe x-ray
_diffrn_radiation_type MoK\a
_diffrn_radiation_wavelength 0.71073
_diffrn_reflns_av_R_equivalents 0.0247
_diffrn_reflns_av_unetI/netI 0.0206
_diffrn_reflns_Laue_measured_fraction_full 1.000
_diffrn_reflns_Laue_measured_fraction_max 0.995
_diffrn_reflns_limit_h_max 13
_diffrn_reflns_limit_h_min -13
_diffrn_reflns_limit_k_max 13
_diffrn_reflns_limit_k_min -13
_diffrn_reflns_limit_l_max 23
_diffrn_reflns_limit_l_min -23
_diffrn_reflns_number 39066
_diffrn_reflns_point_group_measured_fraction_full 1.000
_diffrn_reflns_point_group_measured_fraction_max 0.995
_diffrn_reflns_theta_full 26.000
_diffrn_reflns_theta_max 30.554
_diffrn_reflns_theta_min 1.291
_diffrn_source 'microfocus sealed X-ray tube'
_diffrn_source_type 'Incoatec I\ms'
_diffrn_standards_number 0
_exptl_absorpt_coefficient_mu 1.531
_exptl_absorpt_correction_T_max 0.9664
_exptl_absorpt_correction_T_min 0.8269
_exptl_absorpt_correction_type analytical
_exptl_absorpt_process_details
;
SADABS-2012/1 (Bruker,2012) was used for absorption correction.
wR2(int) was 0.0605 before and 0.0312 after correction.
The Ratio of minimum to maximum transmission is 0.8556.
The \l/2 correction factor is Not present.
;
_exptl_crystal_colour 'dark orange'
_exptl_crystal_colour_modifier dark
_exptl_crystal_colour_primary orange
_exptl_crystal_density_diffrn 1.919
_exptl_crystal_density_method 'not measured'
_exptl_crystal_description plank
_exptl_crystal_F_000 783
_exptl_crystal_preparation 'Ru2(chp)4Cl solid + FeCl2/MeCN (hot)'
_exptl_crystal_recrystallization_method 'Reaction tube, no stirring'
_exptl_crystal_size_max 0.212
_exptl_crystal_size_mid 0.098
_exptl_crystal_size_min 0.06
_refine_diff_density_max 1.024
_refine_diff_density_min -0.549
_refine_diff_density_rms 0.091
_refine_ls_extinction_method none
_refine_ls_goodness_of_fit_ref 1.040
_refine_ls_hydrogen_treatment constr
_refine_ls_matrix_type full
_refine_ls_number_parameters 437
_refine_ls_number_reflns 8449
_refine_ls_number_restraints 362
_refine_ls_restrained_S_all 1.021
_refine_ls_R_factor_all 0.0285
_refine_ls_R_factor_gt 0.0232
_refine_ls_shift/su_max 0.002
_refine_ls_shift/su_mean 0.000
_refine_ls_structure_factor_coef Fsqd
_refine_ls_weighting_details 'w=1/[\s^2^(Fo^2^)+(0.0262P)^2^+1.2538P] where P=(Fo^2^+2Fc^2^)/3'
_refine_ls_weighting_scheme calc
_refine_ls_wR_factor_gt 0.0549
_refine_ls_wR_factor_ref 0.0578
_reflns_Friedel_coverage 0.000
_reflns_number_gt 7444
_reflns_number_total 8449
_reflns_threshold_expression 'I > 2\s(I)'
_cod_data_source_file ic5b01241_si_002.cif
_cod_data_source_block berry511
_cod_depositor_comments 'Adding full bibliography for 4344062--4344067.cif.'
_cod_original_cell_volume 1380.8(7)
_cod_original_formula_sum 'C23.87 H17.80 Cl4.07 N5.93 O4 Ru2'
_cod_database_code 4344066
_shelx_space_group_comment
;
The symmetry employed for this shelxl refinement is uniquely defined
by the following loop, which should always be used as a source of
symmetry information in preference to the above space-group names.
They are only intended as comments.
;
_olex2_refinement_description
;
1. Others
 Fixed Uiso: H2(0.026) H3(0.03) H4(0.027) H7(0.026) H8(0.028) H9(0.026)
 H12(0.031) H13(0.035) H14(0.031) H17(0.025) H18(0.029) H19(0.028) H24A(0.065)
 H24B(0.065) H24C(0.065)
 Fixed X: H2(-0.0776) H3(-0.0087) H4(0.2184) H7(-0.0406) H8(-0.0762)
 H9(0.0646) H12(0.5981) H13(0.7504) H14(0.7329) H17(0.4969) H18(0.7353)
 H19(0.8317) H22A(-0.0251) H22B(-0.0786) H22C(-0.1695) H22D(-0.1754) H22E(-
 0.1178) H22F(-0.2259) H22G(-0.169) H22H(-0.0535) H22I(-0.1774) H24A(0.2993)
 H24B(0.4553) H24C(0.344)
 Fixed Y: H2(1.0316) H3(1.2627) H4(1.2827) H7(0.5435) H8(0.7181) H9(0.9083)
 H12(0.1971) H13(0.1838) H14(0.3868) H17(0.6524) H18(0.6875) H19(0.7379)
 H22A(0.2251) H22B(0.2012) H22C(0.3276) H22D(0.3397) H22E(0.2346) H22F(0.3894)
 H22G(0.3504) H22H(0.1855) H22I(0.2949) H24A(0.0207) H24B(0.0068) H24C(0.1623)
 Fixed Z: H2(0.8071) H3(0.7593) H4(0.6905) H7(0.5933) H8(0.4628) H9(0.4241)
 H12(0.8063) H13(0.6919) H14(0.5699) H17(1.0045) H18(0.9814) H19(0.8422)
 H22A(1.0371) H22B(0.9519) H22C(0.9916) H22D(0.9909) H22E(0.9299) H22F(0.8941)
 H22G(1.0061) H22H(0.9928) H22I(0.9113) H24A(0.8655) H24B(0.9042) H24C(0.8855)
;
_olex2_submission_original_sample_id Berry511
_olex2_submission_special_instructions 'No special instructions were received'

loop_
_space_group_symop_operation_xyz
'x, y, z'
'-x, -y, -z'

loop_
_atom_site_label
_atom_site_type_symbol
_atom_site_fract_x
_atom_site_fract_y
_atom_site_fract_z
_atom_site_U_iso_or_equiv
_atom_site_adp_type
_atom_site_occupancy
_atom_site_site_symmetry_order
_atom_site_calc_flag
_atom_site_refinement_flags_posn
_atom_site_refinement_flags_occupancy
_atom_site_disorder_assembly
_atom_site_disorder_group
Ru1 Ru 0.22779(2) 0.59780(2) 0.79994(2) 0.01417(4) Uani 1 1 d D . . .
Ru2 Ru 0.36023(2) 0.73209(2) 0.69979(2) 0.01165(4) Uani 1 1 d . . . .
Cl1 Cl 0.44226(5) 1.06493(5) 0.65453(3) 0.02338(9) Uani 1 1 d . . . .
Cl2 Cl 0.28728(5) 0.96966(5) 0.50693(3) 0.02142(9) Uani 1 1 d . . . .
Cl3 Cl 0.55835(5) 0.66968(6) 0.53251(3) 0.02459(10) Uani 1 1 d . . . .
Cl4 Cl 0.71182(5) 0.76647(6) 0.68622(3) 0.02461(10) Uani 1 1 d . . . .
O1 O 0.06859(13) 0.78215(14) 0.78940(8) 0.0172(2) Uani 1 1 d . . . .
O2 O 0.13376(14) 0.53826(15) 0.70838(9) 0.0194(3) Uani 1 1 d . . . .
O3 O 0.39157(14) 0.41592(15) 0.81434(9) 0.0217(3) Uani 1 1 d . . . .
O4 O 0.31898(14) 0.65705(15) 0.89178(8) 0.0189(3) Uani 1 1 d . . . .
N1 N 0.23437(15) 0.92529(16) 0.72281(9) 0.0135(3) Uani 1 1 d . . . .
N2 N 0.20476(16) 0.73553(16) 0.61028(9) 0.0146(3) Uani 1 1 d . . . .
N3 N 0.48261(16) 0.53102(17) 0.68528(10) 0.0176(3) Uani 1 1 d . . . .
N4 N 0.50383(15) 0.71582(16) 0.79816(9) 0.0143(3) Uani 1 1 d . . . .
C1 C 0.10456(18) 0.9120(2) 0.76418(11) 0.0153(3) Uani 1 1 d . . . .
C2 C 0.0124(2) 1.0401(2) 0.77845(12) 0.0214(4) Uani 1 1 d . . . .
H2 H -0.0776 1.0316 0.8071 0.026 Uiso 1 1 calc R . . .
C3 C 0.0538(2) 1.1765(2) 0.75069(13) 0.0247(4) Uani 1 1 d . . . .
H3 H -0.0087 1.2627 0.7593 0.030 Uiso 1 1 calc R . . .
C4 C 0.1875(2) 1.1894(2) 0.70980(13) 0.0225(4) Uani 1 1 d . . . .
H4 H 0.2184 1.2827 0.6905 0.027 Uiso 1 1 calc R . . .
C5 C 0.27125(19) 1.0613(2) 0.69902(11) 0.0167(3) Uani 1 1 d . . . .
C6 C 0.11884(19) 0.6294(2) 0.63417(12) 0.0165(3) Uani 1 1 d . . . .
C7 C 0.0149(2) 0.6206(2) 0.57757(13) 0.0219(4) Uani 1 1 d . . . .
H7 H -0.0406 0.5435 0.5933 0.026 Uiso 1 1 calc R . . .
C8 C -0.0054(2) 0.7230(2) 0.50043(13) 0.0236(4) Uani 1 1 d . . . .
H8 H -0.0762 0.7181 0.4628 0.028 Uiso 1 1 calc R . . .
C9 C 0.0780(2) 0.8348(2) 0.47701(12) 0.0216(4) Uani 1 1 d . . . .
H9 H 0.0646 0.9083 0.4241 0.026 Uiso 1 1 calc R . . .
C10 C 0.18026(19) 0.8343(2) 0.53345(11) 0.0166(3) Uani 1 1 d . . . .
C11 C 0.4850(2) 0.4093(2) 0.75387(13) 0.0201(4) Uani 1 1 d . . . .
C12 C 0.5904(2) 0.2791(2) 0.75715(15) 0.0260(4) Uani 1 1 d . . . .
H12 H 0.5981 0.1971 0.8063 0.031 Uiso 1 1 calc R . . .
C13 C 0.6809(2) 0.2718(2) 0.68971(16) 0.0288(5) Uani 1 1 d . . . .
H13 H 0.7504 0.1838 0.6919 0.035 Uiso 1 1 calc R . . .
C14 C 0.6725(2) 0.3915(2) 0.61796(15) 0.0262(4) Uani 1 1 d . . . .
H14 H 0.7329 0.3868 0.5699 0.031 Uiso 1 1 calc R . . .
C15 C 0.5729(2) 0.5168(2) 0.61979(13) 0.0206(4) Uani 1 1 d . . . .
C16 C 0.45057(19) 0.68111(19) 0.87954(11) 0.0160(3) Uani 1 1 d . . . .
C17 C 0.5361(2) 0.6726(2) 0.94862(12) 0.0206(4) Uani 1 1 d . . . .
H17 H 0.4969 0.6524 1.0045 0.025 Uiso 1 1 calc R . . .
C18 C 0.6768(2) 0.6937(2) 0.93484(13) 0.0245(4) Uani 1 1 d . . . .
H18 H 0.7353 0.6875 0.9814 0.029 Uiso 1 1 calc R . . .
C19 C 0.7342(2) 0.7241(2) 0.85290(13) 0.0234(4) Uani 1 1 d . . . .
H19 H 0.8317 0.7379 0.8422 0.028 Uiso 1 1 calc R . . .
C20 C 0.64389(19) 0.7331(2) 0.78860(12) 0.0178(3) Uani 1 1 d . . . .
N5 N 0.089(3) 0.462(4) 0.891(2) 0.0174(12) Uani 0.454(3) 1 d . P A 1
C21 C 0.0146(15) 0.3839(19) 0.9315(11) 0.019(2) Uani 0.454(3) 1 d . P A 1
C22 C -0.0720(9) 0.2753(11) 0.9823(5) 0.0291(17) Uani 0.454(3) 1 d . P A 1
H22A H -0.0251 0.2251 1.0371 0.031(7) Uiso 0.454(3) 1 calc GR P A 1
H22B H -0.0786 0.2012 0.9519 0.032(7) Uiso 0.454(3) 1 calc GR P A 1
H22C H -0.1695 0.3276 0.9916 0.030(6) Uiso 0.454(3) 1 calc GR P A 1
N5B N 0.081(5) 0.468(7) 0.897(4) 0.0174(12) Uani 0.180(3) 1 d . P A 2
C21B C -0.0214(18) 0.414(2) 0.9083(15) 0.018(3) Uani 0.180(3) 1 d . P A 2
C22B C -0.1454(17) 0.3381(17) 0.9328(10) 0.026(3) Uani 0.180(3) 1 d . P A 2
H22D H -0.1754 0.3397 0.9909 0.029(7) Uiso 0.180(3) 1 calc GR P A 2
H22E H -0.1178 0.2346 0.9299 0.027(7) Uiso 0.180(3) 1 calc GR P A 2
H22F H -0.2259 0.3894 0.8941 0.027(8) Uiso 0.180(3) 1 calc GR P A 2
N5A N 0.093(4) 0.456(5) 0.890(3) 0.0174(12) Uani 0.301(3) 1 d . P A 3
C21A C 0.005(2) 0.386(3) 0.9213(17) 0.017(3) Uani 0.301(3) 1 d G P A 3
C22A C -0.1047(14) 0.2997(15) 0.9599(8) 0.028(3) Uani 0.301(3) 1 d G P A 3
H22G H -0.1690 0.3504 1.0061 0.030(8) Uiso 0.301(3) 1 d G P A 3
H22H H -0.0535 0.1855 0.9928 0.026(7) Uiso 0.301(3) 1 d G P A 3
H22I H -0.1774 0.2949 0.9113 0.028(7) Uiso 0.301(3) 1 d G P A 3
Cl5 Cl 0.067(2) 0.448(3) 0.8894(12) 0.0174(12) Uani 0.066(2) 1 d D P A 4
N6 N 0.2490(4) -0.0219(3) 1.05513(17) 0.0640(8) Uani 1 1 d . . . .
C23 C 0.2939(3) 0.0111(3) 0.98881(15) 0.0347(5) Uani 1 1 d . . . .
C24 C 0.3528(3) 0.0537(3) 0.90421(16) 0.0436(6) Uani 1 1 d . . . .
H24A H 0.2993 0.0207 0.8655 0.065 Uiso 1 1 calc GR . . .
H24B H 0.4553 0.0068 0.9042 0.065 Uiso 1 1 calc GR . . .
H24C H 0.3440 0.1623 0.8855 0.065 Uiso 1 1 calc GR . . .

loop_
_atom_site_aniso_label
_atom_site_aniso_U_11
_atom_site_aniso_U_22
_atom_site_aniso_U_33
_atom_site_aniso_U_23
_atom_site_aniso_U_13
_atom_site_aniso_U_12
Ru1 0.01168(6) 0.01228(7) 0.01786(7) -0.00108(5) -0.00128(5) -0.00443(5)
Ru2 0.01000(6) 0.01018(6) 0.01521(6) -0.00427(5) -0.00006(5) -0.00165(4)
Cl1 0.0221(2) 0.0197(2) 0.0297(2) -0.00493(17) 0.00430(18) -0.01089(17)
Cl2 0.0210(2) 0.0197(2) 0.02013(19) -0.00197(16) 0.00298(16) -0.00128(16)
Cl3 0.0212(2) 0.0289(2) 0.0228(2) -0.01048(18) 0.00217(17) 0.00197(18)
Cl4 0.01579(19) 0.0340(3) 0.0257(2) -0.00915(19) 0.00505(17) -0.00868(18)
O1 0.0126(5) 0.0170(6) 0.0212(6) -0.0037(5) 0.0015(5) -0.0033(5)
O2 0.0198(6) 0.0154(6) 0.0250(6) -0.0059(5) -0.0046(5) -0.0062(5)
O3 0.0193(6) 0.0130(6) 0.0294(7) -0.0004(5) -0.0035(5) -0.0017(5)
O4 0.0154(6) 0.0246(7) 0.0167(6) -0.0031(5) -0.0003(5) -0.0075(5)
N1 0.0134(6) 0.0126(7) 0.0154(6) -0.0051(5) 0.0001(5) -0.0025(5)
N2 0.0139(6) 0.0127(7) 0.0173(7) -0.0064(5) -0.0015(5) 0.0013(5)
N3 0.0132(6) 0.0154(7) 0.0254(8) -0.0090(6) -0.0036(6) 0.0005(5)
N4 0.0117(6) 0.0126(7) 0.0191(7) -0.0043(5) -0.0010(5) -0.0029(5)
C1 0.0143(7) 0.0162(8) 0.0151(7) -0.0049(6) -0.0015(6) -0.0006(6)
C2 0.0180(8) 0.0234(9) 0.0219(8) -0.0096(7) 0.0008(7) 0.0030(7)
C3 0.0283(10) 0.0185(9) 0.0271(9) -0.0116(8) -0.0025(8) 0.0049(7)
C4 0.0298(10) 0.0131(8) 0.0251(9) -0.0062(7) -0.0030(8) -0.0024(7)
C5 0.0183(8) 0.0142(8) 0.0186(8) -0.0055(6) -0.0002(6) -0.0042(6)
C6 0.0142(7) 0.0139(8) 0.0231(8) -0.0096(7) -0.0018(6) 0.0003(6)
C7 0.0175(8) 0.0221(9) 0.0310(10) -0.0159(8) -0.0041(7) -0.0017(7)
C8 0.0189(8) 0.0293(10) 0.0261(9) -0.0177(8) -0.0071(7) 0.0038(7)
C9 0.0203(8) 0.0244(10) 0.0189(8) -0.0104(7) -0.0033(7) 0.0065(7)
C10 0.0149(7) 0.0161(8) 0.0188(8) -0.0086(6) 0.0017(6) 0.0026(6)
C11 0.0162(8) 0.0148(8) 0.0304(9) -0.0074(7) -0.0069(7) -0.0016(6)
C12 0.0213(9) 0.0141(9) 0.0411(12) -0.0058(8) -0.0103(8) 0.0011(7)
C13 0.0183(9) 0.0212(10) 0.0495(13) -0.0184(9) -0.0080(9) 0.0052(7)
C14 0.0174(8) 0.0275(10) 0.0379(11) -0.0202(9) -0.0031(8) 0.0032(7)
C15 0.0161(8) 0.0211(9) 0.0269(9) -0.0124(7) -0.0045(7) 0.0006(7)
C16 0.0148(7) 0.0131(8) 0.0194(8) -0.0025(6) -0.0023(6) -0.0030(6)
C17 0.0235(9) 0.0186(9) 0.0191(8) -0.0021(7) -0.0040(7) -0.0057(7)
C18 0.0225(9) 0.0248(10) 0.0252(9) -0.0006(8) -0.0111(8) -0.0072(8)
C19 0.0150(8) 0.0232(10) 0.0310(10) -0.0030(8) -0.0054(7) -0.0057(7)
C20 0.0139(7) 0.0170(8) 0.0220(8) -0.0036(7) 0.0001(7) -0.0035(6)
N5 0.011(2) 0.021(2) 0.020(2) 0.0014(14) -0.0024(14) -0.0115(18)
C21 0.018(3) 0.024(4) 0.014(4) -0.006(3) 0.000(3) -0.003(3)
C22 0.027(4) 0.029(4) 0.029(3) 0.000(3) 0.006(3) -0.014(3)
N5B 0.011(2) 0.021(2) 0.020(2) 0.0014(15) -0.0026(15) -0.0116(18)
C21B 0.013(6) 0.019(6) 0.016(6) -0.005(5) 0.000(5) 0.005(5)
C22B 0.028(6) 0.022(6) 0.031(6) -0.007(5) 0.008(5) -0.014(5)
N5A 0.011(2) 0.021(2) 0.020(2) 0.0014(15) -0.0024(15) -0.0115(18)
C21A 0.019(6) 0.018(6) 0.017(7) -0.004(5) -0.005(5) -0.010(5)
C22A 0.022(6) 0.019(5) 0.031(6) 0.008(5) 0.010(4) -0.004(4)
Cl5 0.011(2) 0.021(2) 0.020(2) 0.0015(15) -0.0025(15) -0.0118(18)
N6 0.100(2) 0.0536(16) 0.0499(15) -0.0197(13) 0.0273(15) -0.0418(16)
C23 0.0432(13) 0.0310(12) 0.0338(12) -0.0092(9) 0.0001(10) -0.0158(10)
C24 0.0533(16) 0.0376(14) 0.0342(13) -0.0016(11) 0.0020(12) -0.0069(12)

loop_
_atom_type_symbol
_atom_type_description
_atom_type_scat_dispersion_real
_atom_type_scat_dispersion_imag
_atom_type_scat_source
C C 0.0033 0.0016 'International Tables Vol C Tables 4.2.6.8 and 6.1.1.4'
H H 0.0000 0.0000 'International Tables Vol C Tables 4.2.6.8 and 6.1.1.4'
Cl Cl 0.1484 0.1585 'International Tables Vol C Tables 4.2.6.8 and 6.1.1.4'
N N 0.0061 0.0033 'International Tables Vol C Tables 4.2.6.8 and 6.1.1.4'
O O 0.0106 0.0060 'International Tables Vol C Tables 4.2.6.8 and 6.1.1.4'
Ru Ru -1.2594 0.8363 'International Tables Vol C Tables 4.2.6.8 and 6.1.1.4'

loop_
_geom_angle_atom_site_label_1
_geom_angle_atom_site_label_2
_geom_angle_atom_site_label_3
_geom_angle
Ru2 Ru1 N5B 176.6(17)
Ru2 Ru1 Cl5 171.1(5)
O1 Ru1 Ru2 90.17(4)
O1 Ru1 O3 177.51(5)
O1 Ru1 N5 89.5(11)
O1 Ru1 N5B 87.3(18)
O1 Ru1 N5A 91.3(12)
O1 Ru1 Cl5 89.1(7)
O2 Ru1 Ru2 90.02(4)
O2 Ru1 O1 91.21(6)
O2 Ru1 O3 91.28(6)
O2 Ru1 N5 85.9(10)
O2 Ru1 N5B 87.8(14)
O2 Ru1 N5A 85.2(13)
O2 Ru1 Cl5 81.2(5)
O3 Ru1 Ru2 89.73(4)
O3 Ru1 N5 90.8(11)
O3 Ru1 N5B 92.9(18)
O3 Ru1 N5A 89.0(12)
O3 Ru1 Cl5 91.4(6)
O4 Ru1 Ru2 90.56(4)
O4 Ru1 O1 88.39(6)
O4 Ru1 O2 179.30(5)
O4 Ru1 O3 89.12(6)
O4 Ru1 N5 93.5(10)
O4 Ru1 N5B 91.6(14)
O4 Ru1 N5A 94.2(13)
O4 Ru1 Cl5 98.3(5)
N5 Ru1 Ru2 175.9(10)
N5A Ru1 Ru2 175.1(14)
N1 Ru2 Ru1 88.07(4)
N1 Ru2 N2 89.35(6)
N1 Ru2 N4 90.65(6)
N2 Ru2 Ru1 87.47(5)
N3 Ru2 Ru1 88.35(5)
N3 Ru2 N1 176.06(6)
N3 Ru2 N2 92.16(6)
N3 Ru2 N4 87.50(6)
N4 Ru2 Ru1 87.00(4)
N4 Ru2 N2 174.46(6)
C1 O1 Ru1 118.36(11)
C6 O2 Ru1 118.28(11)
C11 O3 Ru1 119.48(12)
C16 O4 Ru1 117.70(11)
C1 N1 Ru2 117.36(11)
C5 N1 Ru2 124.69(12)
C5 N1 C1 117.94(15)
C6 N2 Ru2 116.46(12)
C10 N2 Ru2 126.25(12)
C10 N2 C6 117.27(15)
C11 N3 Ru2 116.03(12)
C15 N3 Ru2 125.28(13)
C15 N3 C11 118.03(16)
C16 N4 Ru2 116.86(11)
C20 N4 Ru2 126.28(12)
C20 N4 C16 116.84(15)
O1 C1 N1 119.02(15)
O1 C1 C2 121.20(16)
N1 C1 C2 119.78(17)
C1 C2 H2 120.1
C3 C2 C1 119.70(18)
C3 C2 H2 120.1
C2 C3 H3 119.8
C2 C3 C4 120.44(18)
C4 C3 H3 119.8
C3 C4 H4 121.7
C5 C4 C3 116.68(18)
C5 C4 H4 121.7
N1 C5 Cl1 114.73(13)
N1 C5 C4 125.41(17)
C4 C5 Cl1 119.83(15)
O2 C6 N2 119.17(16)
O2 C6 C7 120.49(17)
N2 C6 C7 120.34(17)
C6 C7 H7 120.0
C8 C7 C6 120.05(19)
C8 C7 H7 120.0
C7 C8 H8 120.1
C7 C8 C9 119.82(18)
C9 C8 H8 120.1
C8 C9 H9 121.3
C10 C9 C8 117.34(18)
C10 C9 H9 121.3
N2 C10 Cl2 115.87(14)
N2 C10 C9 125.08(18)
C9 C10 Cl2 119.04(15)
O3 C11 N3 119.30(16)
O3 C11 C12 121.38(19)
N3 C11 C12 119.31(18)
C11 C12 H12 120.0
C13 C12 C11 119.9(2)
C13 C12 H12 120.0
C12 C13 H13 119.6
C12 C13 C14 120.73(18)
C14 C13 H13 119.6
C13 C14 H14 121.6
C15 C14 C13 116.8(2)
C15 C14 H14 121.6
N3 C15 Cl3 116.23(14)
N3 C15 C14 124.9(2)
C14 C15 Cl3 118.86(16)
O4 C16 N4 118.83(16)
O4 C16 C17 120.22(16)
N4 C16 C17 120.95(16)
C16 C17 H17 120.2
C18 C17 C16 119.50(18)
C18 C17 H17 120.2
C17 C18 H18 119.8
C17 C18 C19 120.31(18)
C19 C18 H18 119.8
C18 C19 H19 121.5
C20 C19 C18 116.98(17)
C20 C19 H19 121.5
N4 C20 Cl4 116.14(14)
N4 C20 C19 125.34(17)
C19 C20 Cl4 118.51(14)
C21 N5 Ru1 172(3)
N5 C21 C22 176.1(16)
C21 C22 H22A 109.5
C21 C22 H22B 109.5
C21 C22 H22C 109.5
H22A C22 H22B 109.5
H22A C22 H22C 109.5
H22B C22 H22C 109.5
C21B N5B Ru1 147(5)
N5B C21B C22B 173(4)
C21B C22B H22D 109.5
C21B C22B H22E 109.5
C21B C22B H22F 109.5
H22D C22B H22E 109.5
H22D C22B H22F 109.5
H22E C22B H22F 109.5
C21A N5A Ru1 165(2)
N5A C21A C22A 179.9(3)
C21A C22A H22G 110.3
C21A C22A H22H 110.2
C21A C22A H22I 110.3
H22G C22A H22H 108.5
H22G C22A H22I 108.8
H22H C22A H22I 108.7
N6 C23 C24 179.4(3)
C23 C24 H24A 109.5
C23 C24 H24B 109.5
C23 C24 H24C 109.5
H24A C24 H24B 109.5
H24A C24 H24C 109.5
H24B C24 H24C 109.5

loop_
_geom_bond_atom_site_label_1
_geom_bond_atom_site_label_2
_geom_bond_distance
Ru1 Ru2 2.2564(5)
Ru1 O1 2.0465(14)
Ru1 O2 2.0422(14)
Ru1 O3 2.0501(14)
Ru1 O4 2.0307(14)
Ru1 N5 2.227(17)
Ru1 N5B 2.30(4)
Ru1 N5A 2.225(18)
Ru1 Cl5 2.428(9)
Ru2 N1 2.0962(15)
Ru2 N2 2.1226(16)
Ru2 N3 2.0954(16)
Ru2 N4 2.1199(16)
Cl1 C5 1.7284(19)
Cl2 C10 1.729(2)
Cl3 C15 1.726(2)
Cl4 C20 1.7281(19)
O1 C1 1.292(2)
O2 C6 1.283(2)
O3 C11 1.291(2)
O4 C16 1.295(2)
N1 C1 1.371(2)
N1 C5 1.348(2)
N2 C6 1.371(2)
N2 C10 1.350(2)
N3 C11 1.372(3)
N3 C15 1.349(2)
N4 C16 1.372(2)
N4 C20 1.353(2)
C1 C2 1.418(2)
C2 H2 0.9500
C2 C3 1.372(3)
C3 H3 0.9500
C3 C4 1.399(3)
C4 H4 0.9500
C4 C5 1.364(3)
C6 C7 1.416(3)
C7 H7 0.9500
C7 C8 1.365(3)
C8 H8 0.9500
C8 C9 1.397(3)
C9 H9 0.9500
C9 C10 1.372(3)
C11 C12 1.418(3)
C12 H12 0.9500
C12 C13 1.363(3)
C13 H13 0.9500
C13 C14 1.387(3)
C14 H14 0.9500
C14 C15 1.371(3)
C16 C17 1.404(3)
C17 H17 0.9500
C17 C18 1.372(3)
C18 H18 0.9500
C18 C19 1.393(3)
C19 H19 0.9500
C19 C20 1.368(3)
N5 C21 1.164(12)
C21 C22 1.480(8)
C22 H22A 0.9800
C22 H22B 0.9800
C22 H22C 0.9800
N5B C21B 1.157(16)
C21B C22B 1.465(14)
C22B H22D 0.9800
C22B H22E 0.9800
C22B H22F 0.9800
N5A C21A 1.1621
C21A C22A 1.4538
C22A H22G 1.0981
C22A H22H 1.0986
C22A H22I 1.0961
N6 C23 1.126(3)
C23 C24 1.443(3)
C24 H24A 0.9800
C24 H24B 0.9800
C24 H24C 0.9800

loop_
_geom_torsion_atom_site_label_1
_geom_torsion_atom_site_label_2
_geom_torsion_atom_site_label_3
_geom_torsion_atom_site_label_4
_geom_torsion
Ru1 Ru2 N1 C1 -17.91(12)
Ru1 Ru2 N1 C5 162.89(14)
Ru1 Ru2 N2 C6 -19.19(11)
Ru1 Ru2 N2 C10 158.96(13)
Ru1 Ru2 N3 C11 -24.47(12)
Ru1 Ru2 N3 C15 165.04(15)
Ru1 Ru2 N4 C16 -19.45(12)
Ru1 Ru2 N4 C20 158.98(14)
Ru1 O1 C1 N1 18.7(2)
Ru1 O1 C1 C2 -161.43(13)
Ru1 O2 C6 N2 21.3(2)
Ru1 O2 C6 C7 -158.67(13)
Ru1 O3 C11 N3 7.3(2)
Ru1 O3 C11 C12 -173.13(14)
Ru1 O4 C16 N4 22.0(2)
Ru1 O4 C16 C17 -158.48(14)
Ru2 Ru1 O1 C1 -26.75(12)
Ru2 Ru1 O2 C6 -29.97(12)
Ru2 Ru1 O3 C11 -21.62(13)
Ru2 Ru1 O4 C16 -30.75(13)
Ru2 N1 C1 O1 2.4(2)
Ru2 N1 C1 C2 -177.51(13)
Ru2 N1 C5 Cl1 -5.45(19)
Ru2 N1 C5 C4 176.60(15)
Ru2 N2 C6 O2 1.8(2)
Ru2 N2 C6 C7 -178.21(13)
Ru2 N2 C10 Cl2 0.05(19)
Ru2 N2 C10 C9 -179.39(13)
Ru2 N3 C11 O3 14.4(2)
Ru2 N3 C11 C12 -165.18(14)
Ru2 N3 C15 Cl3 -13.3(2)
Ru2 N3 C15 C14 167.07(15)
Ru2 N4 C16 O4 1.6(2)
Ru2 N4 C16 C17 -177.95(13)
Ru2 N4 C20 Cl4 -1.9(2)
Ru2 N4 C20 C19 179.09(15)
O1 Ru1 Ru2 N1 18.81(6)
O1 Ru1 Ru2 N2 -70.62(6)
O1 Ru1 Ru2 N3 -162.86(6)
O1 Ru1 Ru2 N4 109.57(6)
O1 Ru1 O2 C6 60.20(13)
O1 Ru1 O4 C16 -120.91(13)
O1 Ru1 N5B C21B 74(9)
O1 Ru1 N5A C21A 72(9)
O1 C1 C2 C3 -179.87(18)
O2 Ru1 Ru2 N1 110.02(6)
O2 Ru1 Ru2 N2 20.58(5)
O2 Ru1 Ru2 N3 -71.65(6)
O2 Ru1 Ru2 N4 -159.23(6)
O2 Ru1 O1 C1 -116.77(13)
O2 Ru1 O3 C11 68.39(14)
O2 Ru1 N5B C21B -17(9)
O2 Ru1 N5A C21A -19(9)
O2 C6 C7 C8 176.56(17)
O3 Ru1 Ru2 N1 -158.70(6)
O3 Ru1 Ru2 N2 111.87(6)
O3 Ru1 Ru2 N3 19.63(6)
O3 Ru1 Ru2 N4 -67.94(6)
O3 Ru1 O2 C6 -119.71(13)
O3 Ru1 O4 C16 58.98(13)
O3 Ru1 N5B C21B -108(9)
O3 Ru1 N5A C21A -111(9)
O3 C11 C12 C13 175.38(18)
O4 Ru1 Ru2 N1 -69.59(6)
O4 Ru1 Ru2 N2 -159.02(6)
O4 Ru1 Ru2 N3 108.75(6)
O4 Ru1 Ru2 N4 21.17(6)
O4 Ru1 O1 C1 63.80(13)
O4 Ru1 O3 C11 -112.19(14)
O4 Ru1 N5B C21B 163(9)
O4 Ru1 N5A C21A 160(9)
O4 C16 C17 C18 177.92(18)
N1 Ru2 N2 C6 -107.29(12)
N1 Ru2 N2 C10 70.86(14)
N1 Ru2 N4 C16 68.59(13)
N1 Ru2 N4 C20 -112.98(15)
N1 C1 C2 C3 0.0(3)
N2 Ru2 N1 C1 69.58(13)
N2 Ru2 N1 C5 -109.62(15)
N2 Ru2 N3 C11 -111.87(13)
N2 Ru2 N3 C15 77.63(15)
N2 C6 C7 C8 -3.4(3)
N3 Ru2 N2 C6 69.06(12)
N3 Ru2 N2 C10 -112.79(14)
N3 Ru2 N4 C16 -107.92(13)
N3 Ru2 N4 C20 70.50(15)
N3 C11 C12 C13 -5.0(3)
N4 Ru2 N1 C1 -104.88(13)
N4 Ru2 N1 C5 75.92(14)
N4 Ru2 N3 C11 62.60(13)
N4 Ru2 N3 C15 -107.90(15)
N4 C16 C17 C18 -2.5(3)
C1 N1 C5 Cl1 175.36(13)
C1 N1 C5 C4 -2.6(3)
C1 C2 C3 C4 -1.2(3)
C2 C3 C4 C5 0.5(3)
C3 C4 C5 Cl1 -176.38(15)
C3 C4 C5 N1 1.5(3)
C5 N1 C1 O1 -178.34(16)
C5 N1 C1 C2 1.7(2)
C6 N2 C10 Cl2 178.18(12)
C6 N2 C10 C9 -1.3(2)
C6 C7 C8 C9 1.0(3)
C7 C8 C9 C10 1.2(3)
C8 C9 C10 Cl2 179.50(13)
C8 C9 C10 N2 -1.1(3)
C10 N2 C6 O2 -176.51(15)
C10 N2 C6 C7 3.5(2)
C11 N3 C15 Cl3 176.35(13)
C11 N3 C15 C14 -3.3(3)
C11 C12 C13 C14 1.0(3)
C12 C13 C14 C15 1.9(3)
C13 C14 C15 Cl3 179.63(15)
C13 C14 C15 N3 -0.8(3)
C15 N3 C11 O3 -174.37(17)
C15 N3 C11 C12 6.0(3)
C16 N4 C20 Cl4 176.51(13)
C16 N4 C20 C19 -2.5(3)
C16 C17 C18 C19 0.3(3)
C17 C18 C19 C20 0.7(3)
C18 C19 C20 Cl4 -178.57(15)
C18 C19 C20 N4 0.4(3)
C20 N4 C16 O4 -176.96(16)
C20 N4 C16 C17 3.5(2)
N5 Ru1 O1 C1 157.3(10)
N5 Ru1 O2 C6 149.6(11)
N5 Ru1 O3 C11 154.3(10)
N5 Ru1 O4 C16 149.7(11)
N5 Ru1 N5B C21B -66(44)
N5 Ru1 N5A C21A 93(65)
N5B Ru1 O1 C1 155.5(14)
N5B Ru1 O2 C6 147.4(18)
N5B Ru1 O3 C11 156.2(14)
N5B Ru1 O4 C16 151.9(18)
N5B Ru1 N5A C21A 104(28)
N5A Ru1 O1 C1 158.0(13)
N5A Ru1 O2 C6 151.4(12)
N5A Ru1 O3 C11 153.6(13)
N5A Ru1 O4 C16 148.0(12)
N5A Ru1 N5B C21B -74(24)
Cl5 Ru1 O1 C1 162.1(6)
Cl5 Ru1 O2 C6 149.1(7)
Cl5 Ru1 O3 C11 149.6(6)
Cl5 Ru1 O4 C16 150.3(7)
Cl5 Ru1 N5B C21B -30(9)
Cl5 Ru1 N5A C21A 10(11)
